data_4319512
loop_
_publ_author_name
'N. Dastagiri Reddy'
'Phillip E. Fanwick'
'Richard A. Walton'

_publ_contact_author_address
;    Department of Chemistry
     Purdue University
     W. Lafayette
     IN 47907
     USA
;
_publ_contact_author_email fanwick@.xray.chem.purdue.edu
_publ_contact_author_fax 1(765)4940239
_publ_contact_author_name 'Phillip E. Fanwick'
_publ_contact_author_phone 1(765)4944572
_publ_section_title
;
 An Intramolecular Disproportionation Reaction Leading to the Formation of
 the Quadruply Bonded Complex Cl4ReReCl2(dppf) (dppf =
 1,1'-Bis(diphenylphosphino)ferrocene). An Example of the Missing
 1,3-Re2Cl6(PR3)2 Isomer
;
_journal_name_full 'Inorganic Chemistry'
_journal_page_first 1732
_journal_page_last 1733
_journal_paper_doi 10.1021/ic0011819
_journal_volume 40
_journal_year 2001
_chemical_formula_sum 'C58 H44 Cl14 Fe P2 Re2'
_chemical_formula_weight 1727.53
_chemical_name_systematic ' ?'
_space_group_IT_number 5
_symmetry_cell_setting monoclinic
_symmetry_space_group_name_Hall 'C 2y'
_symmetry_space_group_name_H-M 'C 1 2 1'
_atom_type_scat_source 'International Tables for Crystallography (Vol C)'
_cell_angle_alpha 90.00
_cell_angle_beta 129.7159(13)
_cell_angle_gamma 90.00
_cell_formula_units_Z 2
_cell_length_a 22.4553(9)
_cell_length_b 11.1536(3)
_cell_length_c 15.8909(6)
_cell_measurement_reflns_used 12686
_cell_measurement_temperature 223
_cell_measurement_theta_max 27
_cell_measurement_theta_min 4
_cell_volume 3061.5(2)
_computing_cell_refinement DENZO/SCALEPACK_(Otwinowski,_1996)
_computing_data_collection Collect_(Nonius,_1998)
_computing_data_reduction DENZO/SCALEPACK_(Otwinowski,_1996)
_computing_molecular_graphics
;
    ORTEP (Johnson, 1976)
    Xtal_GX (Hall, 1995)
    PLUTON (Spek, 1991)
;
_computing_publication_material CIF_VAX_MolEN_(Fair,_1990)
_computing_structure_refinement SHELX97_(Sheldrick,_1997)
_computing_structure_solution Direct_methods_(SIR97,_Altomare_et_al.,_1997)
_diffrn_ambient_temperature 223
_diffrn_radiation_type MO-K\a
_diffrn_radiation_wavelength 0.71073
_diffrn_reflns_av_R_equivalents 0.048
_diffrn_reflns_limit_h_max 29
_diffrn_reflns_limit_h_min -29
_diffrn_reflns_limit_k_max 14
_diffrn_reflns_limit_k_min -13
_diffrn_reflns_limit_l_max 20
_diffrn_reflns_limit_l_min -20
_diffrn_reflns_number 12686
_diffrn_reflns_theta_max 27.88
_diffrn_reflns_theta_min 4.00
_exptl_absorpt_coefficient_mu 4.939
_exptl_absorpt_correction_T_max 0.2008
_exptl_absorpt_correction_T_min 0.1594
_exptl_absorpt_correction_type refined_empirical_(Otwinowski_&_Minor,_1996
_exptl_crystal_colour red
_exptl_crystal_density_diffrn 1.87
_exptl_crystal_description chunk
_exptl_crystal_F_000 1672
_exptl_crystal_size_max 0.40
_exptl_crystal_size_mid 0.38
_exptl_crystal_size_min 0.32
_refine_diff_density_max 3.23
_refine_diff_density_min -2.48
_refine_ls_abs_structure_details 'Flack H. D. (1983), Acta Cryst. A39, 876-881'
_refine_ls_abs_structure_Flack 0.005(13)
_refine_ls_extinction_coef 0.41E-02
_refine_ls_extinction_method SHELXL97_(Sheldrick_1997)
_refine_ls_goodness_of_fit_ref 1.092
_refine_ls_hydrogen_treatment H_atoms_riding
_refine_ls_matrix_type full
_refine_ls_number_parameters 350
_refine_ls_number_reflns 6628
_refine_ls_number_restraints 0
_refine_ls_R_factor_gt 0.053
_refine_ls_shift/su_max 0.004
_refine_ls_structure_factor_coef Fsqd
_refine_ls_weighting_details 'w=1/[\s^2^(Fo^2^)+(0.0881P)^2^+13.0162P] where P=(Fo^2^+2Fc^2^)/'
_refine_ls_weighting_scheme calc
_refine_ls_wR_factor_ref 0.134
_reflns_number_gt 6209
_reflns_number_total 6631
_reflns_threshold_expression >2.0\s(I)
_cod_data_source_file ic0011819_1.cif
_cod_data_source_block NDR41
_cod_depositor_comments
;
The following automatic conversions were performed:

'_refine_ls_weighting_scheme' value 'calc ' changed to 'calc'
according to the built-in table from CIF Core dictionary named
'cif_core.dic' version 2.4.1 from 2010-06-29.

Automatic conversion script
Id: cif_fix_values 1646 2011-03-28 12:23:43Z adriana 
;
_cod_original_cell_volume 3061.5(4)
_cod_database_code 4319512
_reflns_friedl_coverage 0.8572

loop_
_symmetry_equiv_pos_as_xyz
'x, y, z'
'-x, y, -z'
'x+1/2, y+1/2, z'
'-x+1/2, y+1/2, -z'

loop_
_atom_site_aniso_label
_atom_site_aniso_U_11
_atom_site_aniso_U_22
_atom_site_aniso_U_33
_atom_site_aniso_U_12
_atom_site_aniso_U_13
_atom_site_aniso_U_23
Re(1) 0.0279(4) 0.0225(4) 0.0328(4) 0.0000 0.0206(3) 0.0000
Re(2) 0.0228(3) 0.0225(4) 0.0235(3) 0.0000 0.0151(3) 0.0000
Fe 0.0394(11) 0.0208(9) 0.0299(10) 0.0000 0.0232(9) 0.0000
Cl(1) 0.031(2) 0.041(2) 0.039(2) -0.0095(13) 0.0209(18) -0.0114(13)
Cl(11) 0.046(2) 0.0297(16) 0.051(2) -0.0035(14) 0.038(2) 0.0041(14)
Cl(21) 0.0259(16) 0.0339(18) 0.0231(15) 0.0009(12) 0.0125(13) 0.0003(11)
Cl(91) 0.0662(19) 0.136(5) 0.074(2) -0.007(4) 0.0545(18) -0.028(4)
Cl(92) 0.105(4) 0.057(3) 0.089(3) 0.020(3) 0.054(3) 0.010(2)
Cl(93) 0.114(4) 0.077(4) 0.100(4) 0.006(3) 0.023(4) -0.019(3)
Cl(94) 0.078(3) 0.096(4) 0.121(5) -0.026(3) 0.004(3) 0.023(3)
P(1) 0.0239(15) 0.0278(16) 0.0229(16) -0.0017(13) 0.0147(13) 0.0000(12)
C(1) 0.027(5) 0.037(6) 0.019(4) 0.002(4) 0.016(4) 0.003(3)
C(2) 0.039(6) 0.040(6) 0.028(5) 0.005(5) 0.019(5) 0.000(4)
C(3) 0.059(7) 0.034(9) 0.050(6) 0.006(5) 0.042(6) 0.008(5)
C(4) 0.062(7) 0.039(10) 0.038(5) -0.006(5) 0.038(5) -0.010(5)
C(5) 0.039(5) 0.039(6) 0.028(5) -0.003(5) 0.022(5) -0.001(4)
C(111) 0.027(4) 0.046(6) 0.024(4) 0.008(4) 0.017(4) 0.010(4)
C(112) 0.036(6) 0.043(6) 0.041(6) -0.007(4) 0.027(5) 0.000(4)
C(113) 0.039(6) 0.057(11) 0.058(7) -0.010(6) 0.028(6) 0.009(6)
C(114) 0.027(5) 0.117(15) 0.049(7) -0.008(8) 0.022(5) 0.008(9)
C(115) 0.041(8) 0.141(18) 0.050(9) 0.020(9) 0.031(7) -0.007(9)
C(116) 0.033(6) 0.060(8) 0.050(7) 0.010(5) 0.025(5) -0.012(6)
C(121) 0.031(5) 0.035(5) 0.025(4) -0.002(4) 0.019(4) -0.006(4)
C(122) 0.047(6) 0.035(6) 0.036(5) 0.007(5) 0.027(5) 0.001(4)
C(123) 0.055(7) 0.067(8) 0.030(6) -0.005(6) 0.030(6) -0.011(5)
C(124) 0.060(8) 0.063(9) 0.026(5) 0.008(6) 0.026(5) 0.005(5)
C(125) 0.046(6) 0.060(9) 0.032(6) 0.004(5) 0.021(5) 0.009(5)
C(126) 0.029(5) 0.047(6) 0.029(5) 0.006(4) 0.016(4) 0.004(4)
C(901) 0.041(6) 0.065(8) 0.029(5) -0.002(6) 0.019(5) -0.013(5)
C(902) 0.052(6) 0.046(10) 0.042(6) -0.010(6) 0.026(5) -0.015(6)
C(903) 0.073(8) 0.069(13) 0.083(9) -0.026(10) 0.060(8) -0.023(10)
C(904) 0.098(15) 0.080(13) 0.118(18) 0.005(11) 0.090(15) -0.002(11)
C(905) 0.124(17) 0.044(10) 0.109(15) 0.016(9) 0.090(15) -0.001(8)
C(906) 0.080(12) 0.054(10) 0.065(11) -0.012(8) 0.044(10) -0.010(7)
C(911) 0.088(13) 0.048(8) 0.031(7) -0.007(7) 0.009(8) 0.007(5)
C(912) 0.083(12) 0.060(11) 0.056(9) -0.020(9) 0.025(9) 0.008(8)
C(913) 0.130(19) 0.070(12) 0.039(8) -0.047(12) 0.034(11) -0.003(7)
C(914) 0.14(2) 0.12(2) 0.054(11) -0.035(18) 0.062(14) 0.000(12)
C(915) 0.092(13) 0.104(17) 0.057(10) -0.030(12) 0.040(10) 0.012(10)
C(916) 0.088(12) 0.060(10) 0.049(8) -0.016(10) 0.030(8) -0.004(8)

loop_
_atom_site_label
_atom_site_fract_x
_atom_site_fract_y
_atom_site_fract_z
_atom_site_U_iso_or_equiv
_atom_site_thermal_displace_type
_atom_site_calc_flag
Re(1) 0.5000 0.18657(4) 0.0000 0.0269(4) Uani ?
Re(2) 0.5000 0.38731(3) 0.0000 0.0227(3) Uani ?
Fe 0.5000 0.70869(18) 0.0000 0.0293(10) Uani ?
Cl(1) 0.3810(2) 0.1408(3) -0.1674(3) 0.0381(19) Uani ?
Cl(11) 0.4464(3) 0.1244(3) 0.0791(4) 0.0372(19) Uani ?
Cl(21) 0.38347(18) 0.4369(3) -0.1660(2) 0.0299(14) Uani ?
Cl(91) 0.2239(2) 0.2771(8) 0.3313(3) 0.085(2) Uani ?
Cl(92) 0.2768(3) 0.4583(5) 0.2386(5) 0.089(3) Uani ?
Cl(93) 0.8428(4) 0.2163(6) 0.4180(6) 0.130(4) Uani ?
Cl(94) 0.9908(4) 0.3484(6) 0.6286(6) 0.141(4) Uani ?
P(1) 0.44234(19) 0.4615(3) 0.0780(3) 0.0250(14) Uani ?
C(1) 0.4533(6) 0.6182(10) 0.0634(8) 0.027(4) Uani ?
C(2) 0.3972(7) 0.6940(11) -0.0277(9) 0.037(5) Uani ?
C(3) 0.4242(8) 0.8129(10) -0.0003(11) 0.043(6) Uani ?
C(4) 0.4988(8) 0.8116(11) 0.1055(9) 0.042(6) Uani ?
C(5) 0.5177(6) 0.6925(11) 0.1443(9) 0.035(5) Uani ?
C(111) 0.3398(6) 0.4359(11) 0.0044(8) 0.032(4) Uani ?
C(112) 0.3021(7) 0.3366(11) -0.0615(10) 0.038(5) Uani ?
C(113) 0.2250(7) 0.3140(13) -0.1101(12) 0.053(7) Uani ?
C(114) 0.1868(7) 0.3910(18) -0.0911(12) 0.066(7) Uani ?
C(115) 0.2234(8) 0.491(2) -0.0265(13) 0.076(9) Uani ?
C(116) 0.2999(7) 0.5143(13) 0.0219(11) 0.049(6) Uani ?
C(121) 0.4906(6) 0.4423(10) 0.2225(8) 0.030(4) Uani ?
C(122) 0.4782(7) 0.5264(10) 0.2752(9) 0.039(5) Uani ?
C(123) 0.5099(8) 0.5058(13) 0.3838(9) 0.049(6) Uani ?
C(124) 0.5536(8) 0.4050(13) 0.4374(9) 0.051(6) Uani ?
C(125) 0.5666(8) 0.3239(12) 0.3863(10) 0.049(6) Uani ?
C(126) 0.5354(6) 0.3428(11) 0.2787(9) 0.037(5) Uani ?
C(901) 0.2856(7) 0.2332(14) 0.3077(9) 0.047(5) Uani ?
C(902) 0.3066(8) 0.3079(14) 0.2644(10) 0.050(6) Uani ?
C(903) 0.3559(8) 0.274(2) 0.2471(13) 0.068(9) Uani ?
C(904) 0.3837(13) 0.1541(19) 0.269(2) 0.084(15) Uani ?
C(905) 0.3592(14) 0.0761(16) 0.3102(19) 0.081(15) Uani ?
C(906) 0.3106(11) 0.1161(15) 0.3303(15) 0.068(11) Uani ?
C(911) 0.8371(12) 0.3350(14) 0.4818(12) 0.077(9) Uani ?
C(912) 0.8977(12) 0.3927(17) 0.5711(14) 0.080(10) Uani ?
C(913) 0.8862(16) 0.4852(18) 0.6173(14) 0.094(13) Uani ?
C(914) 0.8139(18) 0.525(2) 0.5715(17) 0.105(15) Uani ?
C(915) 0.7494(13) 0.465(2) 0.4806(15) 0.090(11) Uani ?
C(916) 0.7621(12) 0.3698(17) 0.4384(14) 0.076(9) Uani ?
H(2) 0.3509 0.6687 -0.0935 0.0490 Uiso calc
H(3) 0.3981 0.8803 -0.0434 0.0550 Uiso calc
H(4) 0.5300 0.8783 0.1428 0.0550 Uiso calc
H(5) 0.5636 0.6668 0.2105 0.0450 Uiso calc
H(112) 0.3283 0.2845 -0.0736 0.0500 Uiso calc
H(113) 0.1997 0.2474 -0.1550 0.0690 Uiso calc
H(114) 0.1358 0.3753 -0.1223 0.0860 Uiso calc
H(115) 0.1967 0.5434 -0.0153 0.0990 Uiso calc
H(116) 0.3247 0.5816 0.0658 0.0630 Uiso calc
H(122) 0.4492 0.5951 0.2387 0.0500 Uiso calc
H(123) 0.5014 0.5603 0.4194 0.0620 Uiso calc
H(124) 0.5747 0.3918 0.5095 0.0660 Uiso calc
H(125) 0.5963 0.2560 0.4235 0.0640 Uiso calc
H(126) 0.5449 0.2879 0.2445 0.0480 Uiso calc
H(903) 0.3717 0.3289 0.2208 0.0880 Uiso calc
H(904) 0.4167 0.1286 0.2561 0.1090 Uiso calc
H(905) 0.3756 -0.0033 0.3244 0.1060 Uiso calc
H(906) 0.2952 0.0640 0.3589 0.0890 Uiso calc
H(913) 0.9289 0.5212 0.6811 0.1230 Uiso calc
H(914) 0.8074 0.5912 0.6002 0.1360 Uiso calc
H(915) 0.6994 0.4881 0.4497 0.1170 Uiso calc
H(916) 0.7198 0.3274 0.3795 0.0980 Uiso calc

loop_
_geom_angle_atom_site_label_1
_geom_angle_atom_site_label_2
_geom_angle_atom_site_label_3
_geom_angle
_geom_angle_publ_flag
Re(2) Re(1) Cl(1) 102.71(9) ?
Re(2) Re(1) Cl(1) 102.71(9) ?
Cl(1) Re(1) Cl(1) 154.59(19) ?
Re(2) Re(1) Cl(11) 107.30(10) ?
Cl(1) Re(1) Cl(11) 85.98(15) ?
Cl(1) Re(1) Cl(11) 86.52(15) ?
Re(2) Re(1) Cl(11) 107.30(10) ?
Cl(1) Re(1) Cl(11) 86.53(15) ?
Cl(1) Re(1) Cl(11) 85.97(15) ?
Cl(11) Re(1) Cl(11) 145.4(2) ?
Re(1) Re(2) Cl(21) 103.92(9) ?
Re(1) Re(2) Cl(21) 103.92(9) ?
Cl(21) Re(2) Cl(21) 152.16(18) ?
Re(1) Re(2) P(1) 109.85(9) ?
Cl(21) Re(2) P(1) 85.23(11) ?
Cl(21) Re(2) P(1) 85.40(11) ?
Re(1) Re(2) P(1) 109.84(9) ?
Cl(21) Re(2) P(1) 85.41(11) ?
Cl(21) Re(2) P(1) 85.23(11) ?
P(1) Re(2) P(1) 140.31(18) ?
C(4) Fe C(4) 111.7(7) ?
C(4) Fe C(3) 97.2(5) ?
C(4) Fe C(3) 40.7(5) ?
C(4) Fe C(3) 40.7(5) ?
C(4) Fe C(3) 97.2(5) ?
C(3) Fe C(3) 111.2(7) ?
C(4) Fe C(2) 118.0(5) ?
C(4) Fe C(2) 67.7(5) ?
C(3) Fe C(2) 39.9(5) ?
C(3) Fe C(2) 149.0(5) ?
C(4) Fe C(2) 67.7(5) ?
C(4) Fe C(2) 118.0(5) ?
C(3) Fe C(2) 149.0(5) ?
C(3) Fe C(2) 39.9(5) ?
C(2) Fe C(2) 170.9(7) ?
C(4) Fe C(5) 149.6(5) ?
C(4) Fe C(5) 40.1(4) ?
C(3) Fe C(5) 68.0(5) ?
C(3) Fe C(5) 118.3(5) ?
C(2) Fe C(5) 68.0(4) ?
C(2) Fe C(5) 111.1(4) ?
C(4) Fe C(5) 40.1(4) ?
C(4) Fe C(5) 149.6(5) ?
C(3) Fe C(5) 118.3(5) ?
C(3) Fe C(5) 68.0(5) ?
C(2) Fe C(5) 111.1(4) ?
C(2) Fe C(5) 68.0(4) ?
C(5) Fe C(5) 170.0(7) ?
C(4) Fe C(1) 158.0(5) ?
C(4) Fe C(1) 66.9(4) ?
C(3) Fe C(1) 67.1(4) ?
C(3) Fe C(1) 158.2(5) ?
C(2) Fe C(1) 40.2(4) ?
C(2) Fe C(1) 133.5(4) ?
C(5) Fe C(1) 40.0(4) ?
C(5) Fe C(1) 133.0(4) ?
C(4) Fe C(1) 66.9(4) ?
C(4) Fe C(1) 158.0(5) ?
C(3) Fe C(1) 158.2(5) ?
C(3) Fe C(1) 67.0(4) ?
C(2) Fe C(1) 133.5(4) ?
C(2) Fe C(1) 40.2(4) ?
C(5) Fe C(1) 133.0(4) ?
C(5) Fe C(1) 40.0(4) ?
C(1) Fe C(1) 123.1(6) ?
C(1) P(1) C(111) 106.9(5) ?
C(1) P(1) C(121) 104.9(5) ?
C(111) P(1) C(121) 106.3(5) ?
C(1) P(1) Re(2) 95.9(3) ?
C(111) P(1) Re(2) 119.0(4) ?
C(121) P(1) Re(2) 121.3(3) ?
C(5) C(4) C(3) 108.9(10) ?
C(5) C(4) Fe 70.9(6) ?
C(3) C(4) Fe 70.2(6) ?
C(4) C(5) C(1) 107.6(10) ?
C(4) C(5) Fe 69.0(6) ?
C(1) C(5) Fe 71.7(6) ?
C(5) C(1) C(2) 107.3(10) ?
C(5) C(1) P(1) 126.0(8) ?
C(2) C(1) P(1) 126.6(9) ?
C(5) C(1) Fe 68.2(6) ?
C(2) C(1) Fe 67.9(6) ?
P(1) C(1) Fe 132.4(6) ?
C(3) C(2) C(1) 108.4(10) ?
C(3) C(2) Fe 69.9(7) ?
C(1) C(2) Fe 71.9(6) ?
C(2) C(3) C(4) 107.8(10) ?
C(2) C(3) Fe 70.2(7) ?
C(4) C(3) Fe 69.2(7) ?
C(112) C(111) C(116) 119.4(10) ?
C(112) C(111) P(1) 121.6(9) ?
C(116) C(111) P(1) 118.8(9) ?
C(111) C(112) C(113) 120.5(12) ?
C(114) C(113) C(112) 119.4(13) ?
C(113) C(114) C(115) 120.7(12) ?
C(114) C(115) C(116) 120.0(14) ?
C(115) C(116) C(111) 119.8(13) ?
C(126) C(121) C(122) 119.7(9) ?
C(126) C(121) P(1) 120.8(8) ?
C(122) C(121) P(1) 119.4(8) ?
C(121) C(122) C(123) 119.2(11) ?
C(124) C(123) C(122) 119.8(11) ?
C(125) C(124) C(123) 120.8(11) ?
C(124) C(125) C(126) 120.1(12) ?
C(121) C(126) C(125) 120.4(11) ?
C(902) C(901) C(906) 120.3(14) ?
C(902) C(901) Cl(91) 122.0(12) ?
C(906) C(901) Cl(91) 117.7(13) ?
C(901) C(902) C(903) 122.0(15) ?
C(901) C(902) Cl(92) 120.4(11) ?
C(903) C(902) Cl(92) 117.4(13) ?
C(902) C(903) C(904) 120.2(17) ?
C(905) C(904) C(903) 117.2(16) ?
C(906) C(905) C(904) 120.6(17) ?
C(901) C(906) C(905) 119.6(17) ?
C(912) C(911) C(916) 118.1(19) ?
C(912) C(911) Cl(93) 125.7(19) ?
C(916) C(911) Cl(93) 116.1(13) ?
C(911) C(912) C(913) 121(2) ?
C(911) C(912) Cl(94) 119.0(18) ?
C(913) C(912) Cl(94) 120.2(16) ?
C(914) C(913) C(912) 121.4(19) ?
C(913) C(914) C(915) 119(3) ?
C(916) C(915) C(914) 118(3) ?
C(915) C(916) C(911) 122.0(17) ?

loop_
_geom_bond_atom_site_label_1
_geom_bond_atom_site_label_2
_geom_bond_distance
_geom_bond_publ_flag
Re(1) Re(2) 2.2390(6) ?
Re(1) Cl(1) 2.322(4) ?
Re(1) Cl(1) 2.322(4) ?
Re(1) Cl(11) 2.334(4) ?
Re(1) Cl(11) 2.334(4) ?
Re(2) Cl(21) 2.300(3) ?
Re(2) Cl(21) 2.300(3) ?
Re(2) P(1) 2.439(3) ?
Re(2) P(1) 2.439(3) ?
Fe C(4) 2.045(11) ?
Fe C(4) 2.045(11) ?
Fe C(3) 2.058(12) ?
Fe C(3) 2.058(12) ?
Fe C(2) 2.063(12) ?
Fe C(2) 2.063(12) ?
Fe C(5) 2.070(10) ?
Fe C(5) 2.070(10) ?
Fe C(1) 2.117(10) ?
Fe C(1) 2.117(10) ?
Cl(91) C(901) 1.722(13) ?
Cl(92) C(902) 1.754(16) ?
Cl(93) C(911) 1.72(2) ?
Cl(94) C(912) 1.73(2) ?
P(1) C(1) 1.800(11) ?
P(1) C(111) 1.820(10) ?
P(1) C(121) 1.821(10) ?
C(4) C(5) 1.411(16) ?
C(4) C(3) 1.426(18) ?
C(5) C(1) 1.434(15) ?
C(1) C(2) 1.437(15) ?
C(2) C(3) 1.407(17) ?
C(111) C(112) 1.381(16) ?
C(111) C(116) 1.400(15) ?
C(112) C(113) 1.395(16) ?
C(113) C(114) 1.38(2) ?
C(114) C(115) 1.38(3) ?
C(115) C(116) 1.39(2) ?
C(121) C(126) 1.376(15) ?
C(121) C(122) 1.399(14) ?
C(122) C(123) 1.401(15) ?
C(123) C(124) 1.37(2) ?
C(124) C(125) 1.365(19) ?
C(125) C(126) 1.388(16) ?
C(901) C(902) 1.34(2) ?
C(901) C(906) 1.38(2) ?
C(902) C(903) 1.36(2) ?
C(903) C(904) 1.42(3) ?
C(904) C(905) 1.40(3) ?
C(905) C(906) 1.39(3) ?
C(911) C(912) 1.35(2) ?
C(911) C(916) 1.41(3) ?
C(912) C(913) 1.38(3) ?
C(913) C(914) 1.36(4) ?
C(914) C(915) 1.40(3) ?
C(915) C(916) 1.38(3) ?
